data_7029715
loop_
_publ_author_name
'Zhu, Gengyu'
'Li, Xiaoyan'
'Xu, Guoqiang'
'Wang, Lin'
'Sun, Hongjian'

_publ_section_title
;
 A new PC(sp(3))P ligand and its coordination chemistry with low-valent
 iron, cobalt and nickel complexes.
;
_journal_issue 23
_journal_name_full 'Dalton transactions (Cambridge, England : 2003)'
_journal_page_first 8595
_journal_page_last 8598
_journal_paper_doi 10.1039/c4dt00639a
_journal_volume 43
_journal_year 2014
_chemical_formula_sum 'C39 H45 Co N2 P4'
_chemical_formula_weight 724.58
_chemical_name_systematic
; 
 ? 
;
_space_group_IT_number 14
_symmetry_cell_setting monoclinic
_symmetry_space_group_name_Hall '-P 2ybc'
_symmetry_space_group_name_H-M 'P 1 21/c 1'
_atom_sites_solution_hydrogens geom
_atom_sites_solution_primary direct
_atom_sites_solution_secondary difmap
_audit_creation_method SHELXL-97
_cell_angle_alpha 90.00
_cell_angle_beta 99.49(3)
_cell_angle_gamma 90.00
_cell_formula_units_Z 4
_cell_length_a 19.854(4)
_cell_length_b 10.268(2)
_cell_length_c 17.816(4)
_cell_measurement_reflns_used 4058
_cell_measurement_temperature 293(2)
_cell_measurement_theta_max 53.736
_cell_measurement_theta_min 4.636
_cell_volume 3582.3(13)
_computing_cell_refinement 'Bruker XSCANS'
_computing_data_collection 'Bruker XSCANS'
_computing_data_reduction 'Bruker SHELXTL'
_computing_molecular_graphics 'Bruker SHELXTL'
_computing_publication_material 'Bruker SHELXTL'
_computing_structure_refinement 'Bruker SHELXTL'
_computing_structure_solution 'Bruker SHELXTL'
_diffrn_ambient_temperature 293(2)
_diffrn_measured_fraction_theta_full 1.000
_diffrn_measured_fraction_theta_max 1.000
_diffrn_measurement_device_type 'CCD area detector'
_diffrn_measurement_method 'phi and omega scans'
_diffrn_radiation_monochromator graphite
_diffrn_radiation_source 'fine-focus sealed tube'
_diffrn_radiation_type MoK\a
_diffrn_radiation_wavelength 0.71073
_diffrn_reflns_av_R_equivalents 0.0420
_diffrn_reflns_av_unetI/netI 0.0500
_diffrn_reflns_limit_h_max 23
_diffrn_reflns_limit_h_min -23
_diffrn_reflns_limit_k_max 10
_diffrn_reflns_limit_k_min -12
_diffrn_reflns_limit_l_max 21
_diffrn_reflns_limit_l_min -16
_diffrn_reflns_number 17409
_diffrn_reflns_theta_full 25.00
_diffrn_reflns_theta_max 25.00
_diffrn_reflns_theta_min 2.08
_exptl_absorpt_coefficient_mu 0.688
_exptl_absorpt_correction_T_max 0.8803
_exptl_absorpt_correction_T_min 0.8633
_exptl_absorpt_correction_type multi-scan
_exptl_absorpt_process_details SADABS
_exptl_crystal_colour 'dark red'
_exptl_crystal_density_diffrn 1.344
_exptl_crystal_density_method 'not measured'
_exptl_crystal_description block
_exptl_crystal_F_000 1520
_exptl_crystal_size_max 0.22
_exptl_crystal_size_mid 0.2
_exptl_crystal_size_min 0.19
_refine_diff_density_max 0.465
_refine_diff_density_min -0.241
_refine_diff_density_rms 0.061
_refine_ls_extinction_method none
_refine_ls_goodness_of_fit_ref 1.013
_refine_ls_hydrogen_treatment constr
_refine_ls_matrix_type full
_refine_ls_number_parameters 421
_refine_ls_number_reflns 6315
_refine_ls_number_restraints 0
_refine_ls_restrained_S_all 1.013
_refine_ls_R_factor_all 0.0548
_refine_ls_R_factor_gt 0.0381
_refine_ls_shift/su_max 0.001
_refine_ls_shift/su_mean 0.000
_refine_ls_structure_factor_coef Fsqd
_refine_ls_weighting_details 'calc w=1/[\s^2^(Fo^2^)+(0.0443P)^2^+1.3801P] where P=(Fo^2^+2Fc^2^)/3'
_refine_ls_weighting_scheme calc
_refine_ls_wR_factor_gt 0.0878
_refine_ls_wR_factor_ref 0.0970
_reflns_number_gt 4921
_reflns_number_total 6315
_reflns_threshold_expression >2sigma(I)
_cod_data_source_file c4dt00639a2.cif
_cod_data_source_block complex4
_cod_depositor_comments
;
The following automatic conversions were performed:

'_symmetry_cell_setting' value 'Monoclinic' changed to 'monoclinic'
according to
/usr/data/users/saulius/crontab/automatic-downloads/rss-feeds/RSC/lib/dictionaries/cif_core.dic
dictionary named 'cif_core.dic' version 2.4.2 from 2011-04-26.

Automatic conversion script
Id: cif_fix_values 2281 2013-09-26 08:29:07Z andrius 

 Adding full bibliography for 7029713--7029716.cif.
;
_cod_original_cell_volume 3582.2(13)
_cod_original_sg_symbol_H-M 'P2(1)/c  '
_cod_database_code 7029715

loop_
_symmetry_equiv_pos_as_xyz
'x, y, z'
'-x, y+1/2, -z+1/2'
'-x, -y, -z'
'x, -y-1/2, z-1/2'

loop_
_atom_site_label
_atom_site_type_symbol
_atom_site_fract_x
_atom_site_fract_y
_atom_site_fract_z
_atom_site_U_iso_or_equiv
_atom_site_adp_type
_atom_site_occupancy
_atom_site_symmetry_multiplicity
_atom_site_calc_flag
_atom_site_refinement_flags
C6 C 0.23361(19) 1.0144(3) 0.40982(18) 0.0523(9) Uani 1 1 d .
H6A H 0.2337 1.0757 0.4505 0.078 Uiso 1 1 calc R
H6B H 0.2521 0.9329 0.4301 0.078 Uiso 1 1 calc R
H6C H 0.1877 1.0015 0.3841 0.078 Uiso 1 1 calc R
Co1 Co 0.285972(17) 0.95917(3) 0.239214(19) 0.02192(11) Uani 1 1 d .
P3 P 0.18140(3) 0.99980(6) 0.19280(4) 0.02276(16) Uani 1 1 d .
P4 P 0.30795(3) 0.77239(7) 0.29256(4) 0.02404(17) Uani 1 1 d .
P1 P 0.37083(4) 1.05890(7) 0.19720(4) 0.02905(18) Uani 1 1 d .
P2 P 0.28531(4) 1.07665(7) 0.34315(4) 0.02811(18) Uani 1 1 d .
C13 C 0.11082(13) 0.9991(3) 0.24781(15) 0.0257(6) Uani 1 1 d .
C19 C 0.37608(14) 0.7391(3) 0.37324(15) 0.0282(6) Uani 1 1 d .
C35 C 0.28031(13) 0.8442(2) 0.13817(15) 0.0248(6) Uani 1 1 d .
H35 H 0.2959 0.8979 0.0989 0.030 Uiso 1 1 calc R
N2 N 0.15655(11) 0.8708(2) 0.13275(12) 0.0251(5) Uani 1 1 d .
C25 C 0.24046(14) 0.6633(2) 0.31486(16) 0.0276(6) Uani 1 1 d .
C34 C 0.20840(13) 0.8020(2) 0.10917(14) 0.0241(6) Uani 1 1 d .
N1 N 0.33893(11) 0.6804(2) 0.22415(13) 0.0272(5) Uani 1 1 d .
C39 C 0.37512(15) 0.5652(3) 0.22522(18) 0.0358(7) Uani 1 1 d .
H39 H 0.3900 0.5138 0.2677 0.043 Uiso 1 1 calc R
C7 C 0.15616(13) 1.1391(3) 0.12873(15) 0.0274(6) Uani 1 1 d .
C36 C 0.32502(13) 0.7267(3) 0.15060(15) 0.0266(6) Uani 1 1 d .
C31 C 0.09462(14) 0.8188(3) 0.09939(16) 0.0314(7) Uani 1 1 d .
H31 H 0.0516 0.8477 0.1062 0.038 Uiso 1 1 calc R
C26 C 0.20434(14) 0.5863(3) 0.25743(17) 0.0323(7) Uani 1 1 d .
H26 H 0.2180 0.5836 0.2100 0.039 Uiso 1 1 calc R
C24 C 0.43084(14) 0.8261(3) 0.38592(16) 0.0334(7) Uani 1 1 d .
H24 H 0.4316 0.8973 0.3538 0.040 Uiso 1 1 calc R
C1 C 0.44242(14) 0.9558(3) 0.18071(18) 0.0382(7) Uani 1 1 d .
H1A H 0.4737 1.0064 0.1569 0.057 Uiso 1 1 calc R
H1B H 0.4255 0.8845 0.1481 0.057 Uiso 1 1 calc R
H1C H 0.4656 0.9226 0.2284 0.057 Uiso 1 1 calc R
C9 C 0.17973(18) 1.3564(3) 0.08983(17) 0.0440(8) Uani 1 1 d .
H9 H 0.2068 1.4308 0.0967 0.053 Uiso 1 1 calc R
C30 C 0.21844(15) 0.6628(3) 0.38500(17) 0.0368(7) Uani 1 1 d .
H30 H 0.2416 0.7131 0.4244 0.044 Uiso 1 1 calc R
C32 C 0.10797(15) 0.7176(3) 0.05490(16) 0.0342(7) Uani 1 1 d .
H32 H 0.0757 0.6651 0.0256 0.041 Uiso 1 1 calc R
C8 C 0.19621(15) 1.2495(3) 0.13653(16) 0.0350(7) Uani 1 1 d .
H8 H 0.2350 1.2522 0.1738 0.042 Uiso 1 1 calc R
C18 C 0.09561(14) 0.8843(3) 0.28229(16) 0.0333(7) Uani 1 1 d .
H18 H 0.1176 0.8078 0.2723 0.040 Uiso 1 1 calc R
C33 C 0.17933(15) 0.7063(3) 0.06104(15) 0.0311(7) Uani 1 1 d .
H33 H 0.2025 0.6448 0.0367 0.037 Uiso 1 1 calc R
C4 C 0.25365(18) 1.2439(3) 0.33276(18) 0.0496(9) Uani 1 1 d .
H4A H 0.2083 1.2441 0.3040 0.074 Uiso 1 1 calc R
H4B H 0.2831 1.2948 0.3066 0.074 Uiso 1 1 calc R
H4C H 0.2529 1.2806 0.3822 0.074 Uiso 1 1 calc R
C27 C 0.14888(16) 0.5143(3) 0.26983(19) 0.0402(8) Uani 1 1 d .
H27 H 0.1252 0.4642 0.2306 0.048 Uiso 1 1 calc R
C20 C 0.37847(15) 0.6312(3) 0.42036(16) 0.0358(7) Uani 1 1 d .
H20 H 0.3434 0.5702 0.4122 0.043 Uiso 1 1 calc R
C17 C 0.04830(15) 0.8813(3) 0.33135(17) 0.0396(8) Uani 1 1 d .
H17 H 0.0388 0.8036 0.3543 0.048 Uiso 1 1 calc R
C38 C 0.38509(16) 0.5407(3) 0.15309(18) 0.0417(8) Uani 1 1 d .
H38 H 0.4083 0.4697 0.1374 0.050 Uiso 1 1 calc R
C37 C 0.35405(15) 0.6420(3) 0.10586(17) 0.0373(7) Uani 1 1 d .
H37 H 0.3535 0.6498 0.0538 0.045 Uiso 1 1 calc R
C29 C 0.16315(17) 0.5898(3) 0.3976(2) 0.0460(8) Uani 1 1 d .
H29 H 0.1497 0.5906 0.4451 0.055 Uiso 1 1 calc R
C21 C 0.43221(16) 0.6129(3) 0.47934(18) 0.0440(8) Uani 1 1 d .
H21 H 0.4331 0.5395 0.5100 0.053 Uiso 1 1 calc R
C10 C 0.12390(17) 1.3533(3) 0.03370(18) 0.0440(8) Uani 1 1 d .
H10 H 0.1132 1.4246 0.0017 0.053 Uiso 1 1 calc R
C23 C 0.48416(15) 0.8076(3) 0.44581(17) 0.0414(8) Uani 1 1 d .
H23 H 0.5200 0.8670 0.4540 0.050 Uiso 1 1 calc R
C2 C 0.35132(16) 1.1402(3) 0.10379(18) 0.0451(8) Uani 1 1 d .
H2A H 0.3930 1.1562 0.0846 0.068 Uiso 1 1 calc R
H2B H 0.3287 1.2214 0.1093 0.068 Uiso 1 1 calc R
H2C H 0.3221 1.0853 0.0689 0.068 Uiso 1 1 calc R
C15 C 0.02882(16) 1.1073(3) 0.31141(18) 0.0460(8) Uani 1 1 d .
H15 H 0.0059 1.1830 0.3210 0.055 Uiso 1 1 calc R
C14 C 0.07611(15) 1.1116(3) 0.26218(17) 0.0364(7) Uani 1 1 d .
H14 H 0.0846 1.1895 0.2388 0.044 Uiso 1 1 calc R
C5 C 0.36158(17) 1.1082(3) 0.41369(18) 0.0522(9) Uani 1 1 d .
H5A H 0.3502 1.1657 0.4522 0.078 Uiso 1 1 calc R
H5B H 0.3960 1.1479 0.3892 0.078 Uiso 1 1 calc R
H5C H 0.3786 1.0276 0.4367 0.078 Uiso 1 1 calc R
C3 C 0.42222(17) 1.1905(3) 0.2477(2) 0.0525(9) Uani 1 1 d .
H3A H 0.4492 1.1565 0.2931 0.079 Uiso 1 1 calc R
H3B H 0.3925 1.2575 0.2609 0.079 Uiso 1 1 calc R
H3C H 0.4518 1.2263 0.2154 0.079 Uiso 1 1 calc R
C22 C 0.48423(16) 0.7019(3) 0.49318(17) 0.0429(8) Uani 1 1 d .
H22 H 0.5193 0.6909 0.5343 0.051 Uiso 1 1 calc R
C12 C 0.09928(17) 1.1393(3) 0.0728(2) 0.0552(10) Uani 1 1 d .
H12 H 0.0706 1.0671 0.0670 0.066 Uiso 1 1 calc R
C11 C 0.08419(18) 1.2449(3) 0.0251(2) 0.0604(11) Uani 1 1 d .
H11 H 0.0464 1.2418 -0.0134 0.073 Uiso 1 1 calc R
C28 C 0.12802(17) 0.5158(3) 0.3399(2) 0.0485(9) Uani 1 1 d .
H28 H 0.0904 0.4670 0.3481 0.058 Uiso 1 1 calc R
C16 C 0.01537(16) 0.9942(3) 0.34589(18) 0.0440(8) Uani 1 1 d .
H16 H -0.0161 0.9932 0.3793 0.053 Uiso 1 1 calc R

loop_
_atom_site_aniso_label
_atom_site_aniso_U_11
_atom_site_aniso_U_22
_atom_site_aniso_U_33
_atom_site_aniso_U_23
_atom_site_aniso_U_13
_atom_site_aniso_U_12
C6 0.070(3) 0.061(2) 0.0287(18) -0.0082(16) 0.0175(17) -0.0129(19)
Co1 0.0225(2) 0.0208(2) 0.0224(2) 0.00045(15) 0.00366(14) 0.00083(15)
P3 0.0222(4) 0.0202(4) 0.0258(4) -0.0007(3) 0.0035(3) 0.0004(3)
P4 0.0256(4) 0.0226(4) 0.0239(4) 0.0007(3) 0.0038(3) 0.0028(3)
P1 0.0268(4) 0.0272(4) 0.0339(4) 0.0003(3) 0.0073(3) -0.0026(3)
P2 0.0323(4) 0.0268(4) 0.0244(4) -0.0021(3) 0.0022(3) 0.0011(3)
C13 0.0197(14) 0.0295(15) 0.0274(15) -0.0031(12) 0.0022(11) 0.0016(11)
C19 0.0307(16) 0.0268(15) 0.0270(15) 0.0017(12) 0.0039(12) 0.0057(12)
C35 0.0266(15) 0.0259(14) 0.0224(14) 0.0033(12) 0.0062(11) 0.0013(11)
N2 0.0237(12) 0.0232(12) 0.0281(12) -0.0052(10) 0.0032(10) -0.0007(9)
C25 0.0290(15) 0.0204(14) 0.0330(16) 0.0026(12) 0.0041(12) 0.0037(11)
C34 0.0329(15) 0.0185(13) 0.0208(14) 0.0037(11) 0.0038(11) 0.0002(11)
N1 0.0291(13) 0.0233(12) 0.0299(13) -0.0006(10) 0.0071(10) 0.0070(10)
C39 0.0355(17) 0.0296(16) 0.0423(19) 0.0044(14) 0.0068(14) 0.0118(13)
C7 0.0266(15) 0.0262(15) 0.0299(15) 0.0031(12) 0.0061(12) 0.0044(12)
C36 0.0254(15) 0.0290(15) 0.0260(15) -0.0015(12) 0.0059(12) -0.0008(12)
C31 0.0244(15) 0.0318(16) 0.0368(17) -0.0024(13) 0.0015(12) -0.0068(12)
C26 0.0361(17) 0.0273(15) 0.0327(16) 0.0051(13) 0.0035(13) 0.0025(13)
C24 0.0311(16) 0.0359(17) 0.0334(17) 0.0053(13) 0.0062(13) 0.0035(13)
C1 0.0292(16) 0.0456(18) 0.0410(18) 0.0006(15) 0.0090(14) 0.0008(14)
C9 0.064(2) 0.0292(17) 0.0383(18) 0.0046(15) 0.0054(16) -0.0045(15)
C30 0.0427(18) 0.0318(16) 0.0383(18) -0.0050(14) 0.0137(14) -0.0048(14)
C32 0.0383(18) 0.0298(16) 0.0317(16) -0.0046(13) -0.0023(13) -0.0112(13)
C8 0.0419(18) 0.0323(16) 0.0294(16) 0.0006(13) 0.0017(13) -0.0008(14)
C18 0.0289(16) 0.0308(16) 0.0408(18) 0.0003(14) 0.0076(13) -0.0001(13)
C33 0.0425(18) 0.0255(15) 0.0263(15) -0.0012(12) 0.0085(13) 0.0003(13)
C4 0.070(2) 0.0355(18) 0.0397(19) -0.0096(15) -0.0013(17) 0.0151(17)
C27 0.0378(18) 0.0323(17) 0.049(2) -0.0033(15) 0.0019(15) -0.0036(14)
C20 0.0398(18) 0.0317(16) 0.0347(17) 0.0078(14) 0.0024(14) 0.0012(13)
C17 0.0344(17) 0.048(2) 0.0374(18) 0.0032(15) 0.0097(14) -0.0097(15)
C38 0.0446(19) 0.0350(17) 0.047(2) -0.0094(15) 0.0125(15) 0.0147(15)
C37 0.0390(18) 0.0393(18) 0.0358(17) -0.0048(14) 0.0126(14) 0.0043(14)
C29 0.052(2) 0.0420(19) 0.051(2) -0.0038(17) 0.0264(17) -0.0056(16)
C21 0.046(2) 0.0445(19) 0.0394(19) 0.0135(16) 0.0000(15) 0.0099(16)
C10 0.054(2) 0.0358(18) 0.043(2) 0.0138(15) 0.0103(16) 0.0126(16)
C23 0.0297(17) 0.050(2) 0.0417(19) 0.0002(16) -0.0011(14) -0.0021(14)
C2 0.0425(19) 0.0439(19) 0.051(2) 0.0152(16) 0.0146(16) -0.0039(15)
C15 0.0383(19) 0.053(2) 0.049(2) -0.0087(17) 0.0145(16) 0.0135(16)
C14 0.0349(17) 0.0327(17) 0.0425(18) -0.0014(14) 0.0086(14) 0.0066(13)
C5 0.047(2) 0.064(2) 0.040(2) -0.0169(18) -0.0075(16) 0.0013(18)
C3 0.049(2) 0.046(2) 0.065(2) -0.0121(18) 0.0165(18) -0.0206(16)
C22 0.0351(18) 0.057(2) 0.0329(18) 0.0056(16) -0.0053(14) 0.0088(16)
C12 0.043(2) 0.046(2) 0.067(2) 0.0154(18) -0.0192(18) -0.0116(16)
C11 0.046(2) 0.058(2) 0.068(3) 0.027(2) -0.0177(18) -0.0016(18)
C28 0.041(2) 0.0381(19) 0.071(3) -0.0014(18) 0.0230(18) -0.0075(15)
C16 0.0330(18) 0.064(2) 0.0378(18) -0.0031(17) 0.0146(14) 0.0011(16)

loop_
_atom_type_symbol
_atom_type_description
_atom_type_scat_dispersion_real
_atom_type_scat_dispersion_imag
_atom_type_scat_source
C C 0.0033 0.0016 'International Tables Vol C Tables 4.2.6.8 and 6.1.1.4'
H H 0.0000 0.0000 'International Tables Vol C Tables 4.2.6.8 and 6.1.1.4'
Co Co 0.3494 0.9721 'International Tables Vol C Tables 4.2.6.8 and 6.1.1.4'
N N 0.0061 0.0033 'International Tables Vol C Tables 4.2.6.8 and 6.1.1.4'
P P 0.1023 0.0942 'International Tables Vol C Tables 4.2.6.8 and 6.1.1.4'

loop_
_geom_angle_atom_site_label_1
_geom_angle_atom_site_label_2
_geom_angle_atom_site_label_3
_geom_angle
P2 C6 H6A 109.5
P2 C6 H6B 109.5
H6A C6 H6B 109.5
P2 C6 H6C 109.5
H6A C6 H6C 109.5
H6B C6 H6C 109.5
C35 Co1 P3 82.52(7)
C35 Co1 P4 81.87(7)
P3 Co1 P4 117.14(3)
C35 Co1 P1 84.71(8)
P3 Co1 P1 121.59(3)
P4 Co1 P1 116.93(3)
C35 Co1 P2 176.65(7)
P3 Co1 P2 94.45(4)
P4 Co1 P2 98.34(3)
P1 Co1 P2 98.13(4)
N2 P3 C13 99.36(11)
N2 P3 C7 101.00(12)
C13 P3 C7 100.35(12)
N2 P3 Co1 104.46(8)
C13 P3 Co1 124.63(9)
C7 P3 Co1 122.38(9)
N1 P4 C19 98.51(12)
N1 P4 C25 100.13(12)
C19 P4 C25 100.74(13)
N1 P4 Co1 104.16(8)
C19 P4 Co1 125.52(9)
C25 P4 Co1 122.40(9)
C1 P1 C3 96.91(15)
C1 P1 C2 99.76(15)
C3 P1 C2 97.21(16)
C1 P1 Co1 116.24(10)
C3 P1 Co1 124.70(12)
C2 P1 Co1 117.25(11)
C6 P2 C4 100.12(17)
C6 P2 C5 96.11(17)
C4 P2 C5 97.76(16)
C6 P2 Co1 116.05(11)
C4 P2 Co1 118.49(11)
C5 P2 Co1 123.56(12)
C18 C13 C14 118.3(3)
C18 C13 P3 118.8(2)
C14 C13 P3 122.7(2)
C20 C19 C24 117.7(3)
C20 C19 P4 124.8(2)
C24 C19 P4 117.4(2)
C36 C35 C34 109.1(2)
C36 C35 Co1 111.95(17)
C34 C35 Co1 111.34(17)
C36 C35 H35 108.1
C34 C35 H35 108.1
Co1 C35 H35 108.1
C34 N2 C31 109.2(2)
C34 N2 P3 115.73(17)
C31 N2 P3 135.05(19)
C30 C25 C26 117.2(3)
C30 C25 P4 123.0(2)
C26 C25 P4 119.4(2)
C33 C34 N2 107.6(2)
C33 C34 C35 134.6(3)
N2 C34 C35 117.8(2)
C36 N1 C39 109.3(2)
C36 N1 P4 116.24(17)
C39 N1 P4 134.5(2)
C38 C39 N1 107.6(3)
C38 C39 H39 126.2
N1 C39 H39 126.2
C12 C7 C8 117.5(3)
C12 C7 P3 123.7(2)
C8 C7 P3 118.8(2)
C37 C36 N1 107.3(2)
C37 C36 C35 136.4(3)
N1 C36 C35 116.1(2)
C32 C31 N2 107.5(2)
C32 C31 H31 126.2
N2 C31 H31 126.2
C27 C26 C25 121.1(3)
C27 C26 H26 119.5
C25 C26 H26 119.5
C23 C24 C19 120.8(3)
C23 C24 H24 119.6
C19 C24 H24 119.6
P1 C1 H1A 109.5
P1 C1 H1B 109.5
H1A C1 H1B 109.5
P1 C1 H1C 109.5
H1A C1 H1C 109.5
H1B C1 H1C 109.5
C10 C9 C8 120.3(3)
C10 C9 H9 119.8
C8 C9 H9 119.8
C29 C30 C25 121.7(3)
C29 C30 H30 119.2
C25 C30 H30 119.2
C31 C32 C33 108.0(2)
C31 C32 H32 126.0
C33 C32 H32 126.0
C7 C8 C9 121.1(3)
C7 C8 H8 119.4
C9 C8 H8 119.4
C17 C18 C13 121.3(3)
C17 C18 H18 119.4
C13 C18 H18 119.4
C34 C33 C32 107.7(2)
C34 C33 H33 126.1
C32 C33 H33 126.1
P2 C4 H4A 109.5
P2 C4 H4B 109.5
H4A C4 H4B 109.5
P2 C4 H4C 109.5
H4A C4 H4C 109.5
H4B C4 H4C 109.5
C26 C27 C28 120.5(3)
C26 C27 H27 119.7
C28 C27 H27 119.7
C21 C20 C19 121.0(3)
C21 C20 H20 119.5
C19 C20 H20 119.5
C16 C17 C18 119.5(3)
C16 C17 H17 120.2
C18 C17 H17 120.2
C39 C38 C37 108.1(3)
C39 C38 H38 126.0
C37 C38 H38 126.0
C36 C37 C38 107.7(3)
C36 C37 H37 126.1
C38 C37 H37 126.1
C28 C29 C30 120.0(3)
C28 C29 H29 120.0
C30 C29 H29 120.0
C22 C21 C20 120.7(3)
C22 C21 H21 119.6
C20 C21 H21 119.6
C11 C10 C9 119.2(3)
C11 C10 H10 120.4
C9 C10 H10 120.4
C22 C23 C24 120.3(3)
C22 C23 H23 119.9
C24 C23 H23 119.9
P1 C2 H2A 109.5
P1 C2 H2B 109.5
H2A C2 H2B 109.5
P1 C2 H2C 109.5
H2A C2 H2C 109.5
H2B C2 H2C 109.5
C16 C15 C14 121.1(3)
C16 C15 H15 119.5
C14 C15 H15 119.5
C15 C14 C13 119.9(3)
C15 C14 H14 120.1
C13 C14 H14 120.1
P2 C5 H5A 109.5
P2 C5 H5B 109.5
H5A C5 H5B 109.5
P2 C5 H5C 109.5
H5A C5 H5C 109.5
H5B C5 H5C 109.5
P1 C3 H3A 109.5
P1 C3 H3B 109.5
H3A C3 H3B 109.5
P1 C3 H3C 109.5
H3A C3 H3C 109.5
H3B C3 H3C 109.5
C21 C22 C23 119.4(3)
C21 C22 H22 120.3
C23 C22 H22 120.3
C7 C12 C11 121.0(3)
C7 C12 H12 119.5
C11 C12 H12 119.5
C10 C11 C12 120.8(3)
C10 C11 H11 119.6
C12 C11 H11 119.6
C29 C28 C27 119.5(3)
C29 C28 H28 120.3
C27 C28 H28 120.3
C15 C16 C17 119.9(3)
C15 C16 H16 120.0
C17 C16 H16 120.0

loop_
_geom_bond_atom_site_label_1
_geom_bond_atom_site_label_2
_geom_bond_distance
C6 P2 1.810(3)
C6 H6A 0.9600
C6 H6B 0.9600
C6 H6C 0.9600
Co1 C35 2.140(3)
Co1 P3 2.1452(9)
Co1 P4 2.1529(8)
Co1 P1 2.2053(9)
Co1 P2 2.2119(9)
P3 N2 1.723(2)
P3 C13 1.838(3)
P3 C7 1.847(3)
P4 N1 1.733(2)
P4 C19 1.836(3)
P4 C25 1.839(3)
P1 C1 1.834(3)
P1 C3 1.837(3)
P1 C2 1.845(3)
P2 C4 1.828(3)
P2 C5 1.830(3)
C13 C18 1.385(4)
C13 C14 1.390(4)
C19 C20 1.386(4)
C19 C24 1.397(4)
C35 C36 1.493(4)
C35 C34 1.500(4)
C35 H35 0.9800
N2 C34 1.370(3)
N2 C31 1.382(3)
C25 C30 1.390(4)
C25 C26 1.395(4)
C34 C33 1.368(4)
N1 C36 1.378(3)
N1 C39 1.382(3)
C39 C38 1.356(4)
C39 H39 0.9300
C7 C12 1.378(4)
C7 C8 1.379(4)
C36 C37 1.369(4)
C31 C32 1.359(4)
C31 H31 0.9300
C26 C27 1.374(4)
C26 H26 0.9300
C24 C23 1.386(4)
C24 H24 0.9300
C1 H1A 0.9600
C1 H1B 0.9600
C1 H1C 0.9600
C9 C10 1.365(4)
C9 C8 1.384(4)
C9 H9 0.9300
C30 C29 1.378(4)
C30 H30 0.9300
C32 C33 1.408(4)
C32 H32 0.9300
C8 H8 0.9300
C18 C17 1.385(4)
C18 H18 0.9300
C33 H33 0.9300
C4 H4A 0.9600
C4 H4B 0.9600
C4 H4C 0.9600
C27 C28 1.379(5)
C27 H27 0.9300
C20 C21 1.381(4)
C20 H20 0.9300
C17 C16 1.376(4)
C17 H17 0.9300
C38 C37 1.414(4)
C38 H38 0.9300
C37 H37 0.9300
C29 C28 1.372(5)
C29 H29 0.9300
C21 C22 1.370(4)
C21 H21 0.9300
C10 C11 1.358(5)
C10 H10 0.9300
C23 C22 1.375(4)
C23 H23 0.9300
C2 H2A 0.9600
C2 H2B 0.9600
C2 H2C 0.9600
C15 C16 1.361(4)
C15 C14 1.387(4)
C15 H15 0.9300
C14 H14 0.9300
C5 H5A 0.9600
C5 H5B 0.9600
C5 H5C 0.9600
C3 H3A 0.9600
C3 H3B 0.9600
C3 H3C 0.9600
C22 H22 0.9300
C12 C11 1.379(4)
C12 H12 0.9300
C11 H11 0.9300
C28 H28 0.9300
C16 H16 0.9300
